data_1551727
loop_
_publ_author_name
'SAGLAM, Ertugrul Gazi'
'\,CELIK, \"Omer'
'IDE, Semra'
'YILMAZ, Hamza'

_publ_section_title
;
 Synthesis and Determination of Crystal and Molecular Structure of
 {Bispyridine-bis[4-methoxyphenyl(3-methylbutyl)dithiophosphinato]}nickel(II)
;
_journal_name_full 'X-ray Structure Analysis Online'
_journal_page_first 23
_journal_paper_doi 10.2116/xraystruct.27.23
_journal_volume 27
_journal_year 2011
_chemical_formula_sum 'C34 H46 N2 Ni O2 P2 S4'
_chemical_formula_weight 763.62
_space_group_IT_number 14
_space_group_name_Hall '-P 2yn'
_space_group_name_H-M_alt 'P 1 21/n 1'
_symmetry_cell_setting monoclinic
_symmetry_Int_Tables_number 14
_symmetry_space_group_name_Hall '-P 2yn'
_symmetry_space_group_name_H-M 'P 1 21/n 1'
_atom_sites_solution_hydrogens mixed
_atom_sites_solution_primary direct
_atom_sites_solution_secondary difmap
_audit_creation_method SHELXL-97
_cell_angle_alpha 90.000(9)
_cell_angle_beta 101.734(8)
_cell_angle_gamma 90.000(9)
_cell_formula_units_Z 2
_cell_length_a 12.4968(12)
_cell_length_b 9.7051(10)
_cell_length_c 16.0975(17)
_cell_measurement_reflns_used 0
_cell_measurement_temperature 293(2)
_cell_measurement_theta_max 26.29
_cell_measurement_theta_min 2.6
_cell_volume 1911.5(3)
_computing_cell_refinement 'CAD4 Express (Enraf Nonius, 1994)'
_computing_data_collection 'CAD4 Express (Enraf Nonius, 1994)'
_computing_data_reduction 'XCAD4 (Harms & Wocadlo, 1995)'
_computing_molecular_graphics 'Ortep-3 for Windows (Farrugia, 1997)'
_computing_publication_material 'WinGX publication routines (Farrugia, 1999)'
_computing_structure_refinement 'SHELXL-97 (Sheldrick, 1997)'
_computing_structure_solution 'SHELXS-97 (Sheldrick, 1997)'
_diffrn_ambient_temperature 293(2)
_diffrn_measured_fraction_theta_full 0.918
_diffrn_measured_fraction_theta_max 0.919
_diffrn_measurement_device_type 'Enraf Nonius CAD4'
_diffrn_measurement_method 'non-profiled omega scans'
_diffrn_radiation_monochromator graphite
_diffrn_radiation_source 'fine-focus sealed tube'
_diffrn_radiation_type MoK\a
_diffrn_radiation_wavelength 0.71073
_diffrn_reflns_av_R_equivalents 0.0292
_diffrn_reflns_av_sigmaI/netI 0.0641
_diffrn_reflns_limit_h_max 0
_diffrn_reflns_limit_h_min -15
_diffrn_reflns_limit_k_max 0
_diffrn_reflns_limit_k_min -12
_diffrn_reflns_limit_l_max 20
_diffrn_reflns_limit_l_min -19
_diffrn_reflns_number 3738
_diffrn_reflns_theta_full 26.29
_diffrn_reflns_theta_max 26.29
_diffrn_reflns_theta_min 2.58
_diffrn_standards_interval_time 120
_diffrn_standards_number 3
_exptl_absorpt_coefficient_mu 0.841
_exptl_absorpt_correction_T_max 0.8498
_exptl_absorpt_correction_T_min 0.7295
_exptl_absorpt_correction_type none
_exptl_crystal_colour green
_exptl_crystal_density_diffrn 1.327
_exptl_crystal_density_method 'not measured'
_exptl_crystal_description prism
_exptl_crystal_F_000 804
_exptl_crystal_size_max 0.3
_exptl_crystal_size_mid 0.2
_exptl_crystal_size_min 0.15
_refine_diff_density_max 0.527
_refine_diff_density_min -0.349
_refine_diff_density_rms 0.072
_refine_ls_extinction_method none
_refine_ls_goodness_of_fit_ref 1.002
_refine_ls_hydrogen_treatment mixed
_refine_ls_matrix_type full
_refine_ls_number_parameters 205
_refine_ls_number_reflns 3570
_refine_ls_number_restraints 0
_refine_ls_restrained_S_all 1.002
_refine_ls_R_factor_all 0.0973
_refine_ls_R_factor_gt 0.0441
_refine_ls_shift/su_max 0.000
_refine_ls_shift/su_mean 0.000
_refine_ls_structure_factor_coef Fsqd
_refine_ls_weighting_details 'calc w=1/[\s^2^(Fo^2^)+(0.0616P)^2^+0.4585P] where P=(Fo^2^+2Fc^2^)/3'
_refine_ls_weighting_scheme calc
_refine_ls_wR_factor_gt 0.1031
_refine_ls_wR_factor_ref 0.1205
_reflns_number_gt 2363
_reflns_number_total 3570
_reflns_threshold_expression >2sigma(I)
_cod_data_source_file 27_23_1.cif
_cod_data_source_block cad4
_cod_database_code 1551727

loop_
_symmetry_equiv_pos_as_xyz
'x, y, z'
'-x+1/2, y+1/2, -z+1/2'
'-x, -y, -z'
'x-1/2, -y-1/2, z-1/2'

loop_
_atom_site_label
_atom_site_type_symbol
_atom_site_fract_x
_atom_site_fract_y
_atom_site_fract_z
_atom_site_U_iso_or_equiv
_atom_site_adp_type
_atom_site_occupancy
_atom_site_symmetry_multiplicity
_atom_site_calc_flag
_atom_site_refinement_flags
Ni Ni 0.5000 0.5000 0.5000 0.03355(19) Uani 1 2 d S
P P 0.68841(7) 0.66852(9) 0.46684(6) 0.0362(2) Uani 1 1 d .
S1 S 0.63181(8) 0.49698(10) 0.40342(6) 0.0430(2) Uani 1 1 d .
N N 0.4006(2) 0.6476(3) 0.42109(17) 0.0395(7) Uani 1 1 d .
C3 C 0.5600(3) 1.0233(4) 0.3509(2) 0.0503(10) Uani 1 1 d .
H2 H 0.5109 1.0910 0.3600 0.060 Uiso 1 1 calc R
C6 C 0.7051(3) 0.8215(4) 0.3252(2) 0.0482(9) Uani 1 1 d .
H7 H 0.7534 0.7531 0.3156 0.058 Uiso 1 1 calc R
C1 C 0.6600(3) 0.8155(3) 0.3968(2) 0.0371(8) Uani 1 1 d .
C13 C 0.3581(3) 0.7561(4) 0.4535(2) 0.0485(9) Uani 1 1 d .
H19 H 0.3699 0.7645 0.5122 0.058 Uiso 1 1 calc R
C4 C 0.6046(3) 1.0274(4) 0.2803(2) 0.0448(9) Uani 1 1 d .
C2 C 0.5885(3) 0.9172(4) 0.4092(2) 0.0436(9) Uani 1 1 d .
H1 H 0.5586 0.9150 0.4576 0.052 Uiso 1 1 calc R
C5 C 0.6792(3) 0.9277(4) 0.2681(2) 0.0515(10) Uani 1 1 d .
H6 H 0.7119 0.9326 0.2211 0.062 Uiso 1 1 calc R
C17 C 0.3816(3) 0.6374(4) 0.3366(2) 0.0555(11) Uani 1 1 d .
H23 H 0.4097 0.5621 0.3124 0.067 Uiso 1 1 calc R
O1 O 0.5810(2) 1.1248(3) 0.21782(18) 0.0659(8) Uani 1 1 d .
C8 C 0.8357(3) 0.6596(4) 0.4978(2) 0.0461(9) Uani 1 1 d .
H8 H 0.8553 0.5811 0.5351 0.055 Uiso 1 1 calc R
H9 H 0.8657 0.6441 0.4475 0.055 Uiso 1 1 calc R
C9 C 0.8878(3) 0.7887(4) 0.5427(2) 0.0511(10) Uani 1 1 d .
H10 H 0.8848 0.8618 0.5012 0.061 Uiso 1 1 calc R
H11 H 0.8451 0.8180 0.5836 0.061 Uiso 1 1 calc R
C14 C 0.2978(3) 0.8563(4) 0.4046(3) 0.0664(12) Uani 1 1 d .
H20 H 0.2698 0.9307 0.4298 0.080 Uiso 1 1 calc R
C15 C 0.2798(4) 0.8443(5) 0.3185(3) 0.0767(14) Uani 1 1 d .
H21 H 0.2393 0.9103 0.2837 0.092 Uiso 1 1 calc R
C16 C 0.3224(4) 0.7335(5) 0.2843(3) 0.0760(14) Uani 1 1 d .
H22 H 0.3111 0.7233 0.2257 0.091 Uiso 1 1 calc R
C7 C 0.5030(5) 1.2262(5) 0.2267(3) 0.1000(19) Uani 1 1 d .
H5 H 0.4932 1.2881 0.1793 0.150 Uiso 1 1 calc R
H3 H 0.5281 1.2769 0.2782 0.150 Uiso 1 1 calc R
H4 H 0.4346 1.1825 0.2288 0.150 Uiso 1 1 calc R
C10 C 1.0056(3) 0.7693(5) 0.5883(3) 0.0726(14) Uani 1 1 d .
H12 H 1.0082 0.6919 0.6277 0.087 Uiso 1 1 calc R
C12 C 1.0457(4) 0.8995(6) 0.6408(3) 0.0993(19) Uani 1 1 d .
H16 H 0.9982 0.9181 0.6794 0.149 Uiso 1 1 calc R
H17 H 1.0451 0.9766 0.6034 0.149 Uiso 1 1 calc R
H18 H 1.1187 0.8846 0.6723 0.149 Uiso 1 1 calc R
C11 C 1.0796(4) 0.7373(6) 0.5297(4) 0.108(2) Uani 1 1 d .
H15 H 1.1528 0.7263 0.5615 0.161 Uiso 1 1 calc R
H14 H 1.0775 0.8113 0.4898 0.161 Uiso 1 1 calc R
H13 H 1.0563 0.6535 0.4997 0.161 Uiso 1 1 calc R
S2 S 0.62137(7) 0.69049(9) 0.56920(5) 0.0404(2) Uani 1 1 d .

loop_
_atom_site_aniso_label
_atom_site_aniso_U_11
_atom_site_aniso_U_22
_atom_site_aniso_U_33
_atom_site_aniso_U_23
_atom_site_aniso_U_13
_atom_site_aniso_U_12
Ni 0.0377(4) 0.0319(3) 0.0305(3) -0.0020(3) 0.0056(3) -0.0013(3)
P 0.0383(5) 0.0341(5) 0.0364(5) -0.0025(4) 0.0078(4) -0.0016(4)
S1 0.0505(6) 0.0397(5) 0.0411(5) -0.0090(4) 0.0151(4) -0.0070(5)
N 0.0448(17) 0.0360(17) 0.0349(16) 0.0008(13) 0.0018(13) 0.0017(14)
C3 0.058(2) 0.040(2) 0.056(2) 0.0005(19) 0.020(2) 0.0098(18)
C6 0.051(2) 0.046(2) 0.051(2) 0.0001(19) 0.0191(18) 0.0072(19)
C1 0.039(2) 0.0325(19) 0.0398(19) -0.0025(15) 0.0078(15) -0.0038(16)
C13 0.049(2) 0.043(2) 0.052(2) -0.0001(19) 0.0079(18) 0.0019(19)
C4 0.051(2) 0.038(2) 0.046(2) 0.0049(17) 0.0105(18) -0.0041(17)
C2 0.051(2) 0.041(2) 0.042(2) 0.0022(17) 0.0176(18) 0.0018(18)
C5 0.056(2) 0.057(3) 0.047(2) 0.002(2) 0.0234(19) 0.001(2)
C17 0.064(3) 0.059(3) 0.039(2) 0.003(2) 0.0004(19) 0.001(2)
O1 0.083(2) 0.0537(18) 0.0651(18) 0.0238(15) 0.0247(16) 0.0072(16)
C8 0.046(2) 0.042(2) 0.049(2) 0.0007(18) 0.0072(18) 0.0002(18)
C9 0.050(2) 0.049(2) 0.054(2) -0.0010(19) 0.0088(18) -0.0008(19)
C14 0.059(3) 0.046(3) 0.092(4) 0.007(2) 0.010(3) 0.014(2)
C15 0.076(3) 0.069(3) 0.077(3) 0.023(3) -0.006(3) 0.020(3)
C16 0.088(4) 0.081(4) 0.049(3) 0.017(3) -0.009(2) 0.006(3)
C7 0.138(5) 0.063(4) 0.102(4) 0.032(3) 0.032(4) 0.037(3)
C10 0.056(3) 0.075(3) 0.075(3) 0.023(3) -0.013(2) -0.017(2)
C12 0.094(4) 0.106(5) 0.086(4) -0.009(3) -0.010(3) -0.051(4)
C11 0.053(3) 0.107(5) 0.162(6) -0.012(4) 0.019(4) 0.009(3)
S2 0.0475(6) 0.0402(5) 0.0338(5) -0.0054(4) 0.0089(4) -0.0040(4)

loop_
_atom_type_symbol
_atom_type_description
_atom_type_scat_dispersion_real
_atom_type_scat_dispersion_imag
_atom_type_scat_source
C C 0.0033 0.0016 'International Tables Vol C Tables 4.2.6.8 and 6.1.1.4'
H H 0.0000 0.0000 'International Tables Vol C Tables 4.2.6.8 and 6.1.1.4'
N N 0.0061 0.0033 'International Tables Vol C Tables 4.2.6.8 and 6.1.1.4'
Ni Ni 0.3393 1.1124 'International Tables Vol C Tables 4.2.6.8 and 6.1.1.4'
O O 0.0106 0.0060 'International Tables Vol C Tables 4.2.6.8 and 6.1.1.4'
P P 0.1023 0.0942 'International Tables Vol C Tables 4.2.6.8 and 6.1.1.4'
S S 0.1246 0.1234 'International Tables Vol C Tables 4.2.6.8 and 6.1.1.4'

loop_
_geom_angle_atom_site_label_1
_geom_angle_atom_site_label_2
_geom_angle_atom_site_label_3
_geom_angle
_geom_angle_site_symmetry_1
_geom_angle_site_symmetry_3
N Ni N 180.000(1) 3_666 .
N Ni S1 89.16(8) 3_666 .
N Ni S1 90.84(8) . .
N Ni S1 90.84(8) 3_666 3_666
N Ni S1 89.16(8) . 3_666
S1 Ni S1 180.0 . 3_666
N Ni S2 90.24(8) 3_666 .
N Ni S2 89.76(8) . .
S1 Ni S2 82.43(3) . .
S1 Ni S2 97.57(3) 3_666 .
N Ni S2 89.76(8) 3_666 3_666
N Ni S2 90.24(8) . 3_666
S1 Ni S2 97.57(3) . 3_666
S1 Ni S2 82.43(3) 3_666 3_666
S2 Ni S2 180.0 . 3_666
C1 P C8 105.61(16) . .
C1 P S1 109.46(11) . .
C8 P S1 109.55(13) . .
C1 P S2 111.53(12) . .
C8 P S2 110.51(12) . .
S1 P S2 110.08(5) . .
P S1 Ni 83.23(4) . .
C13 N C17 117.0(3) . .
C13 N Ni 121.8(2) . .
C17 N Ni 121.2(3) . .
C4 C3 C2 119.5(3) . .
C4 C3 H2 120.3 . .
C2 C3 H2 120.3 . .
C5 C6 C1 120.5(3) . .
C5 C6 H7 119.7 . .
C1 C6 H7 119.7 . .
C2 C1 C6 118.6(3) . .
C2 C1 P 121.8(3) . .
C6 C1 P 119.4(3) . .
N C13 C14 123.4(4) . .
N C13 H19 118.3 . .
C14 C13 H19 118.3 . .
C3 C4 O1 124.7(3) . .
C3 C4 C5 119.9(3) . .
O1 C4 C5 115.4(3) . .
C1 C2 C3 121.3(3) . .
C1 C2 H1 119.3 . .
C3 C2 H1 119.3 . .
C6 C5 C4 120.2(3) . .
C6 C5 H6 119.9 . .
C4 C5 H6 119.9 . .
N C17 C16 122.6(4) . .
N C17 H23 118.7 . .
C16 C17 H23 118.7 . .
C4 O1 C7 117.1(3) . .
C9 C8 P 113.8(3) . .
C9 C8 H8 108.8 . .
P C8 H8 108.8 . .
C9 C8 H9 108.8 . .
P C8 H9 108.8 . .
H8 C8 H9 107.7 . .
C10 C9 C8 114.0(3) . .
C10 C9 H10 108.8 . .
C8 C9 H10 108.8 . .
C10 C9 H11 108.8 . .
C8 C9 H11 108.8 . .
H10 C9 H11 107.6 . .
C15 C14 C13 118.6(4) . .
C15 C14 H20 120.7 . .
C13 C14 H20 120.7 . .
C14 C15 C16 118.7(4) . .
C14 C15 H21 120.6 . .
C16 C15 H21 120.6 . .
C15 C16 C17 119.7(4) . .
C15 C16 H22 120.2 . .
C17 C16 H22 120.2 . .
O1 C7 H5 109.5 . .
O1 C7 H3 109.5 . .
H5 C7 H3 109.5 . .
O1 C7 H4 109.5 . .
H5 C7 H4 109.5 . .
H3 C7 H4 109.5 . .
C11 C10 C9 112.8(4) . .
C11 C10 C12 110.2(4) . .
C9 C10 C12 109.8(4) . .
C11 C10 H12 108.0 . .
C9 C10 H12 108.0 . .
C12 C10 H12 108.0 . .
C10 C12 H16 109.5 . .
C10 C12 H17 109.5 . .
H16 C12 H17 109.5 . .
C10 C12 H18 109.5 . .
H16 C12 H18 109.5 . .
H17 C12 H18 109.5 . .
C10 C11 H15 109.5 . .
C10 C11 H14 109.5 . .
H15 C11 H14 109.5 . .
C10 C11 H13 109.5 . .
H15 C11 H13 109.5 . .
H14 C11 H13 109.5 . .
P S2 Ni 82.68(4) . .

loop_
_geom_bond_atom_site_label_1
_geom_bond_atom_site_label_2
_geom_bond_distance
_geom_bond_site_symmetry_2
Ni N 2.136(3) 3_666
Ni N 2.136(3) .
Ni S1 2.4845(9) .
Ni S1 2.4845(9) 3_666
Ni S2 2.5049(9) .
Ni S2 2.5049(9) 3_666
P C1 1.808(3) .
P C8 1.809(3) .
P S1 2.0053(13) .
P S2 2.0059(12) .
N C13 1.333(4) .
N C17 1.336(4) .
C3 C4 1.364(5) .
C3 C2 1.390(5) .
C3 H2 0.9300 .
C6 C5 1.375(5) .
C6 C1 1.384(5) .
C6 H7 0.9300 .
C1 C2 1.372(5) .
C13 C14 1.375(5) .
C13 H19 0.9300 .
C4 O1 1.368(4) .
C4 C5 1.385(5) .
C2 H1 0.9300 .
C5 H6 0.9300 .
C17 C16 1.368(6) .
C17 H23 0.9300 .
O1 C7 1.413(5) .
C8 C9 1.525(5) .
C8 H8 0.9700 .
C8 H9 0.9700 .
C9 C10 1.517(5) .
C9 H10 0.9700 .
C9 H11 0.9700 .
C14 C15 1.364(6) .
C14 H20 0.9300 .
C15 C16 1.364(7) .
C15 H21 0.9300 .
C16 H22 0.9300 .
C7 H5 0.9600 .
C7 H3 0.9600 .
C7 H4 0.9600 .
C10 C11 1.482(7) .
C10 C12 1.546(6) .
C10 H12 0.9800 .
C12 H16 0.9600 .
C12 H17 0.9600 .
C12 H18 0.9600 .
C11 H15 0.9600 .
C11 H14 0.9600 .
C11 H13 0.9600 .

loop_
_geom_torsion_atom_site_label_1
_geom_torsion_atom_site_label_2
_geom_torsion_atom_site_label_3
_geom_torsion_atom_site_label_4
_geom_torsion
_geom_torsion_site_symmetry_1
C1 P S1 Ni -111.92(12) .
C8 P S1 Ni 132.72(13) .
S2 P S1 Ni 11.00(5) .
N Ni S1 P -98.68(8) 3_666
N Ni S1 P 81.32(8) .
S1 Ni S1 P 128(100) 3_666
S2 Ni S1 P -8.33(4) .
S2 Ni S1 P 171.67(4) 3_666
N Ni N C13 144(100) 3_666
S1 Ni N C13 -136.2(3) .
S1 Ni N C13 43.8(3) 3_666
S2 Ni N C13 -53.8(3) .
S2 Ni N C13 126.2(3) 3_666
N Ni N C17 -39(100) 3_666
S1 Ni N C17 41.4(3) .
S1 Ni N C17 -138.6(3) 3_666
S2 Ni N C17 123.8(3) .
S2 Ni N C17 -56.2(3) 3_666
C5 C6 C1 C2 0.4(5) .
C5 C6 C1 P 175.8(3) .
C8 P C1 C2 -128.4(3) .
S1 P C1 C2 113.8(3) .
S2 P C1 C2 -8.3(3) .
C8 P C1 C6 56.3(3) .
S1 P C1 C6 -61.5(3) .
S2 P C1 C6 176.4(3) .
C17 N C13 C14 -0.6(6) .
Ni N C13 C14 177.1(3) .
C2 C3 C4 O1 178.6(4) .
C2 C3 C4 C5 -1.3(6) .
C6 C1 C2 C3 1.0(6) .
P C1 C2 C3 -174.3(3) .
C4 C3 C2 C1 -0.6(6) .
C1 C6 C5 C4 -2.2(6) .
C3 C4 C5 C6 2.7(6) .
O1 C4 C5 C6 -177.2(3) .
C13 N C17 C16 0.7(6) .
Ni N C17 C16 -177.1(3) .
C3 C4 O1 C7 -1.6(6) .
C5 C4 O1 C7 178.3(4) .
C1 P C8 C9 59.3(3) .
S1 P C8 C9 177.1(2) .
S2 P C8 C9 -61.5(3) .
P C8 C9 C10 165.2(3) .
N C13 C14 C15 0.3(7) .
C13 C14 C15 C16 0.0(7) .
C14 C15 C16 C17 0.0(8) .
N C17 C16 C15 -0.4(7) .
C8 C9 C10 C11 63.9(5) .
C8 C9 C10 C12 -172.8(4) .
C1 P S2 Ni 110.78(12) .
C8 P S2 Ni -132.06(13) .
S1 P S2 Ni -10.92(5) .
N Ni S2 P 97.45(8) 3_666
N Ni S2 P -82.55(8) .
S1 Ni S2 P 8.33(4) .
S1 Ni S2 P -171.67(4) 3_666
S2 Ni S2 P -100(100) 3_666
